data_4347709
loop_
_publ_author_name
'Sottini, Silvia'
'Poneti, Giordano'
'Ciattini, Samuele'
'Levesanos, Nikolaos'
'Ferentinos, Eleftherios'
'Krzystek, J.'
'Sorace, Lorenzo'
'Kyritsis, Panayotis'

_publ_section_title
;
 Magnetic Anisotropy of Tetrahedral Co<sup>II</sup> Single-Ion Magnets:
 Solid-State Effects.
;
_journal_issue 19
_journal_name_full 'Inorganic chemistry'
_journal_page_first 9537
_journal_page_last 9548
_journal_paper_doi 10.1021/acs.inorgchem.6b00508
_journal_volume 55
_journal_year 2016
_chemical_formula_moiety 'C24 H56 Co1 N2 P4 S4'
_chemical_formula_sum 'C24 H56 Co N2 P4 S4'
_chemical_formula_weight 683.76
_space_group_IT_number 88
_space_group_name_Hall '-I 4ad'
_space_group_name_H-M_alt 'I 41/a :2'
_symmetry_cell_setting tetragonal
_symmetry_space_group_name_Hall '-I 4ad'
_symmetry_space_group_name_H-M 'I 41/a :2'
_atom_sites_solution_hydrogens difmap
_audit_creation_date 2016-01-29T11:38:29-00:00
_audit_creation_method 'WinGX routine CIF_UPDATE'
_cell_angle_alpha 90
_cell_angle_beta 90
_cell_angle_gamma 90
_cell_formula_units_Z 4
_cell_length_a 15.5591(3)
_cell_length_b 15.5591(3)
_cell_length_c 13.8922(5)
_cell_measurement_reflns_used 1962
_cell_measurement_temperature 15(2)
_cell_measurement_theta_max 34.1120
_cell_measurement_theta_min 4.5710
_cell_volume 3363.10(15)
_computing_cell_refinement
;
CrysAlisPro, Agilent Technologies,
Version 1.171.36.28 (release 01-02-2013 CrysAlis171 .NET)
(compiled Feb  1 2013,16:14:44)
;
_computing_data_collection
;
CrysAlisPro, Agilent Technologies,
Version 1.171.36.28 (release 01-02-2013 CrysAlis171 .NET)
(compiled Feb  1 2013,16:14:44)
;
_computing_data_reduction
;
CrysAlisPro, Agilent Technologies,
Version 1.171.36.28 (release 01-02-2013 CrysAlis171 .NET)
(compiled Feb  1 2013,16:14:44)
;
_computing_structure_refinement 'SHELXL-2014/7 (Sheldrick, 2014)'
_diffrn_ambient_temperature 15(2)
_diffrn_detector_area_resol_mean 16.4547
_diffrn_measured_fraction_theta_full 0.995
_diffrn_measured_fraction_theta_max 0.915
_diffrn_measurement_details
;
#__ type_ start__ end____ width___ exp.time_
  1 omega   42.00   87.00   1.0000    4.0000
omega____ theta____ kappa____ phi______ frames
    -       33.3877   58.0000   25.0000 45

#__ type_ start__ end____ width___ exp.time_
  2 omega    4.00   96.00   1.0000    4.0000
omega____ theta____ kappa____ phi______ frames
    -       33.3877   77.0000  -90.0000 92

;
_diffrn_measurement_device_type 'Xcalibur, Sapphire3'
_diffrn_measurement_method '\w scans'
_diffrn_radiation_monochromator graphite
_diffrn_radiation_source 'Enhance (Mo) X-ray Source'
_diffrn_radiation_type MoK\a
_diffrn_radiation_wavelength 0.71069
_diffrn_reflns_av_R_equivalents 0.0292
_diffrn_reflns_Laue_measured_fraction_full 0.995
_diffrn_reflns_Laue_measured_fraction_max 0.915
_diffrn_reflns_limit_h_max 3
_diffrn_reflns_limit_h_min -25
_diffrn_reflns_limit_k_max 15
_diffrn_reflns_limit_k_min -20
_diffrn_reflns_limit_l_max 21
_diffrn_reflns_limit_l_min -16
_diffrn_reflns_number 6505
_diffrn_reflns_point_group_measured_fraction_full 0.995
_diffrn_reflns_point_group_measured_fraction_max 0.915
_diffrn_reflns_theta_full 25
_diffrn_reflns_theta_max 35.042
_diffrn_reflns_theta_min 4.194
_exptl_absorpt_coefficient_mu 0.967
_exptl_absorpt_correction_T_max 1.00000
_exptl_absorpt_correction_T_min 0.91479
_exptl_absorpt_correction_type multi-scan
_exptl_absorpt_process_details
;
CrysAlisPro, Agilent Technologies,
Version 1.171.36.28 (release 01-02-2013 CrysAlis171 .NET)
(compiled Feb  1 2013,16:14:44)
Empirical absorption correction using spherical harmonics,
 implemented in SCALE3 ABSPACK scaling algorithm.
;
_exptl_crystal_colour 'dark intense blue'
_exptl_crystal_density_diffrn 1.35
_exptl_crystal_description prismatic
_exptl_crystal_F_000 1460
_exptl_crystal_size_max 0.3
_exptl_crystal_size_mid 0.25
_exptl_crystal_size_min 0.2
_refine_diff_density_max 1.608
_refine_diff_density_min -0.974
_refine_diff_density_rms 0.115
_refine_ls_extinction_method none
_refine_ls_goodness_of_fit_ref 1.06
_refine_ls_hydrogen_treatment refall
_refine_ls_matrix_type full
_refine_ls_number_parameters 120
_refine_ls_number_reflns 3396
_refine_ls_number_restraints 0
_refine_ls_restrained_S_all 1.06
_refine_ls_R_factor_all 0.0662
_refine_ls_R_factor_gt 0.0477
_refine_ls_shift/su_max 0
_refine_ls_shift/su_mean 0
_refine_ls_structure_factor_coef Fsqd
_refine_ls_weighting_details 'w=1/[\s^2^(Fo^2^)+(0.0494P)^2^+9.5817P] where P=(Fo^2^+2Fc^2^)/3'
_refine_ls_weighting_scheme calc
_refine_ls_wR_factor_ref 0.1268
_reflns_number_gt 2666
_reflns_number_total 3396
_reflns_threshold_expression 'I > 2\s(I)'
_cod_data_source_file ic6b00508_si_002.cif
_cod_data_source_block 15k_secondo
_cod_original_cell_volume 3363.10(18)
_cod_original_sg_symbol_H-M 'I 41/a'
_cod_database_code 4347709
_shelx_space_group_comment
;
The symmetry employed for this shelxl refinement is uniquely defined
by the following loop, which should always be used as a source of
symmetry information in preference to the above space-group names.
They are only intended as comments.
;

loop_
_space_group_symop_operation_xyz
'x, y, z'
'-x, -y+1/2, z'
'-y+3/4, x+1/4, z+1/4'
'y+1/4, -x+1/4, z+1/4'
'x+1/2, y+1/2, z+1/2'
'-x+1/2, -y+1, z+1/2'
'-y+5/4, x+3/4, z+3/4'
'y+3/4, -x+3/4, z+3/4'
'-x, -y, -z'
'x, y-1/2, -z'
'y-3/4, -x-1/4, -z-1/4'
'-y-1/4, x-1/4, -z-1/4'
'-x+1/2, -y+1/2, -z+1/2'
'x+1/2, y, -z+1/2'
'y-1/4, -x+1/4, -z+1/4'
'-y+1/4, x+1/4, -z+1/4'

loop_
_atom_site_label
_atom_site_fract_x
_atom_site_fract_y
_atom_site_fract_z
_atom_site_U_iso_or_equiv
_atom_site_adp_type
_atom_site_calc_flag
_atom_site_occupancy
_atom_site_disorder_assembly
_atom_site_disorder_group
_atom_site_type_symbol
Co 0 0.25 0.125 0.01141(12) Uani d 1 . . Co
P1 0.08312(3) 0.29612(3) 0.35584(4) 0.01322(12) Uani d 1 . . P
S1 0.07984(3) 0.34275(3) 0.21953(4) 0.01468(11) Uani d 1 . . S
N1 0 0.25 0.39719(19) 0.0173(5) Uani d 1 . . N
C4 0.18686(14) 0.43521(15) 0.40874(16) 0.0181(4) Uani d 1 . . C
C1 0.17587(13) 0.22413(14) 0.36559(16) 0.0172(4) Uani d 1 . . C
C3 0.19291(18) 0.1966(2) 0.46891(19) 0.0289(5) Uani d 1 . . C
C2 0.16158(14) 0.14536(15) 0.30224(18) 0.0201(4) Uani d 1 . . C
C5 0.10137(17) 0.39112(19) 0.4301(2) 0.0318(6) Uani d 1 . . C
C6A 0.0812(3) 0.3829(3) 0.5329(3) 0.0356(10) Uiso d 0.744(8) A 1 C
C6B 0.0352(5) 0.4392(5) 0.4586(5) 0.0141(17) Uiso d 0.256(8) A 2 C
H4C 0.1925(19) 0.4497(19) 0.343(2) 0.019(7) Uiso d 1 . . H
H2C 0.212(2) 0.109(2) 0.306(2) 0.025(8) Uiso d 1 . . H
H3C 0.238(2) 0.152(3) 0.469(3) 0.042(10) Uiso d 1 . . H
H2B 0.117(2) 0.114(2) 0.323(2) 0.026(8) Uiso d 1 . . H
H4A 0.230(2) 0.400(2) 0.431(2) 0.029(8) Uiso d 1 . . H
H2A 0.152(2) 0.160(2) 0.238(2) 0.023(8) Uiso d 1 . . H
H3A 0.217(2) 0.245(2) 0.507(2) 0.036(9) Uiso d 1 . . H
H3B 0.147(2) 0.175(2) 0.498(2) 0.030(9) Uiso d 1 . . H
H4B 0.193(2) 0.484(2) 0.443(3) 0.040(10) Uiso d 1 . . H
H1 0.2251(17) 0.2538(18) 0.3407(19) 0.011(6) Uiso d 1 . . H

loop_
_atom_site_aniso_label
_atom_site_aniso_U_11
_atom_site_aniso_U_22
_atom_site_aniso_U_33
_atom_site_aniso_U_12
_atom_site_aniso_U_13
_atom_site_aniso_U_23
Co 0.00922(15) 0.00922(15) 0.0158(2) 0 0 0
P1 0.0092(2) 0.0147(2) 0.0158(2) -0.00229(16) 0.00036(16) -0.00172(17)
S1 0.0141(2) 0.0113(2) 0.0186(2) -0.00212(15) -0.00232(16) 0.00128(16)
N1 0.0109(10) 0.0218(12) 0.0194(11) -0.0041(9) 0 0
C4 0.0162(9) 0.0201(10) 0.0181(9) -0.0060(7) 0.0010(7) -0.0041(7)
C1 0.0100(8) 0.0198(9) 0.0217(9) -0.0012(7) -0.0016(7) 0.0045(7)
C3 0.0228(11) 0.0370(14) 0.0268(11) -0.0082(10) -0.0093(9) 0.0122(10)
C2 0.0145(9) 0.0168(9) 0.0289(11) 0.0026(7) 0.0015(8) 0.0025(8)
C5 0.0263(12) 0.0365(14) 0.0326(12) -0.0181(10) 0.0160(10) -0.0212(11)

loop_
_atom_type_symbol
_atom_type_description
_atom_type_scat_dispersion_real
_atom_type_scat_dispersion_imag
_atom_type_scat_source
C C 0.0033 0.0016 'International Tables Vol C Tables 4.2.6.8 and 6.1.1.4'
H H 0 0 'International Tables Vol C Tables 4.2.6.8 and 6.1.1.4'
N N 0.0061 0.0033 'International Tables Vol C Tables 4.2.6.8 and 6.1.1.4'
P P 0.1023 0.0942 'International Tables Vol C Tables 4.2.6.8 and 6.1.1.4'
S S 0.1246 0.1234 'International Tables Vol C Tables 4.2.6.8 and 6.1.1.4'
Co Co 0.3494 0.9721 'International Tables Vol C Tables 4.2.6.8 and 6.1.1.4'

loop_
_geom_angle_atom_site_label_1
_geom_angle_atom_site_label_2
_geom_angle_atom_site_label_3
_geom_angle
_geom_angle_site_symmetry_1
_geom_angle_site_symmetry_3
S1 Co S1 108.803(12) . 16
S1 Co S1 110.82(3) . 2
S1 Co S1 108.803(12) 16 2
S1 Co S1 108.803(12) . 15
S1 Co S1 110.82(3) 16 15
S1 Co S1 108.803(12) 2 15
N1 P1 C5 106.77(10) . .
N1 P1 C1 109.80(7) . .
C5 P1 C1 109.33(13) . .
N1 P1 S1 118.63(9) . .
C5 P1 S1 104.00(10) . .
C1 P1 S1 107.91(7) . .
P1 S1 Co 108.68(2) . .
P1 N1 P1 137.55(18) . 2
C5 C4 H4C 112.1(18) . .
C5 C4 H4A 108(2) . .
H4C C4 H4A 114(3) . .
C5 C4 H4B 111(2) . .
H4C C4 H4B 108(3) . .
H4A C4 H4B 104(3) . .
C3 C1 C2 110.1(2) . .
C3 C1 P1 112.28(18) . .
C2 C1 P1 109.51(14) . .
C3 C1 H1 109.6(16) . .
C2 C1 H1 107.2(16) . .
P1 C1 H1 108.0(16) . .
C1 C3 H3C 109(2) . .
C1 C3 H3A 111(2) . .
H3C C3 H3A 105(3) . .
C1 C3 H3B 113(2) . .
H3C C3 H3B 108(3) . .
H3A C3 H3B 110(3) . .
C1 C2 H2C 108.7(18) . .
C1 C2 H2B 111(2) . .
H2C C2 H2B 107(3) . .
C1 C2 H2A 112.0(19) . .
H2C C2 H2A 109(3) . .
H2B C2 H2A 109(3) . .
C6B C5 C4 118.6(4) . .
C6A C5 C4 114.5(3) . .
C6B C5 P1 120.1(4) . .
C6A C5 P1 116.5(2) . .
C4 C5 P1 112.95(16) . .

loop_
_geom_bond_atom_site_label_1
_geom_bond_atom_site_label_2
_geom_bond_site_symmetry_2
_geom_bond_distance
Co S1 . 2.3131(5)
Co S1 16 2.3131(5)
Co S1 2 2.3131(5)
Co S1 15 2.3131(5)
P1 N1 . 1.5867(11)
P1 C5 . 1.825(2)
P1 C1 . 1.832(2)
P1 S1 . 2.0286(7)
N1 P1 2 1.5867(11)
C4 C5 . 1.526(3)
C4 H4C . 0.95(3)
C4 H4A . 0.92(3)
C4 H4B . 0.90(4)
C1 C3 . 1.521(3)
C1 C2 . 1.525(3)
C1 H1 . 0.96(3)
C3 H3C . 0.98(4)
C3 H3A . 0.99(4)
C3 H3B . 0.90(4)
C2 H2C . 0.96(3)
C2 H2B . 0.90(3)
C2 H2A . 0.93(3)
C5 C6B . 1.332(8)
C5 C6A . 1.468(5)
